data_2214021
loop_
_publ_author_name
'Sarojini, B. K.'
'Yathirajan, H. S.'
'Lakshmana, K.'
'Narayana,  B.'
'Bolte, Michael'

_publ_section_title
;
 (2<i>E</i>)-3-(2-Chlorophenyl)-1-(3-nitrophenyl)prop-2-en-1-one
;
_journal_coeditor_code AT2310
_journal_issue 7
_journal_name_full 'Acta Crystallographica Section E'
_journal_page_first o3211
_journal_page_last o3211
_journal_paper_doi 10.1107/S1600536807026815
_journal_volume 63
_journal_year 2007
_chemical_formula_iupac 'C15 H10 Cl N O3'
_chemical_formula_moiety 'C15 H10 Cl N O3'
_chemical_formula_sum 'C15 H10 Cl N O3'
_chemical_formula_weight 287.69
_chemical_name_systematic
;
(2E)-3-(2-Chlorophenyl)-1-(3-nitrophenyl)prop-2-en-1-one
;
_space_group_IT_number 14
_symmetry_cell_setting monoclinic
_symmetry_space_group_name_Hall '-P 2yn'
_symmetry_space_group_name_H-M 'P 1 21/n 1'
_atom_sites_solution_hydrogens geom
_atom_sites_solution_primary direct
_atom_sites_solution_secondary difmap
_audit_creation_method SHELXL-97
_cell_angle_alpha 90.00
_cell_angle_beta 93.898(9)
_cell_angle_gamma 90.00
_cell_formula_units_Z 4
_cell_length_a 7.3643(10)
_cell_length_b 12.8295(11)
_cell_length_c 13.9452(14)
_cell_measurement_reflns_used 7582
_cell_measurement_temperature 173(2)
_cell_measurement_theta_max 25.7
_cell_measurement_theta_min 3.5
_cell_volume 1314.5(2)
_computing_cell_refinement X-Area
_computing_data_collection 'X-Area (Stoe & Cie, 2001)'
_computing_data_reduction X-Area
_computing_molecular_graphics 'PLATON (Spek, 2003)'
_computing_publication_material SHELXL97
_computing_structure_refinement 'SHELXL97 (Sheldrick, 1997)'
_computing_structure_solution 'SHELXS97 (Sheldrick, 1990)'
_diffrn_ambient_temperature 173(2)
_diffrn_measured_fraction_theta_full 0.991
_diffrn_measured_fraction_theta_max 0.987
_diffrn_measurement_device_type 'STOE IPDS II two-circle diffractometer'
_diffrn_measurement_method \w
_diffrn_radiation_monochromator graphite
_diffrn_radiation_source 'fine-focus sealed tube'
_diffrn_radiation_type MoK\a
_diffrn_radiation_wavelength 0.71073
_diffrn_reflns_av_R_equivalents 0.0551
_diffrn_reflns_av_sigmaI/netI 0.0386
_diffrn_reflns_limit_h_max 8
_diffrn_reflns_limit_h_min -7
_diffrn_reflns_limit_k_max 15
_diffrn_reflns_limit_k_min -13
_diffrn_reflns_limit_l_max 16
_diffrn_reflns_limit_l_min -16
_diffrn_reflns_number 7978
_diffrn_reflns_theta_full 25.00
_diffrn_reflns_theta_max 25.59
_diffrn_reflns_theta_min 3.50
_diffrn_standards_number 0
_exptl_absorpt_coefficient_mu 0.296
_exptl_absorpt_correction_T_max 0.8983
_exptl_absorpt_correction_T_min 0.8832
_exptl_absorpt_correction_type multi-scan
_exptl_absorpt_process_details '(MULABS; Spek, 2003; Blessing, 1995)'
_exptl_crystal_colour brown
_exptl_crystal_density_diffrn 1.454
_exptl_crystal_density_method 'not measured'
_exptl_crystal_description block
_exptl_crystal_F_000 592
_exptl_crystal_size_max 0.43
_exptl_crystal_size_mid 0.40
_exptl_crystal_size_min 0.37
_refine_diff_density_max 0.259
_refine_diff_density_min -0.278
_refine_ls_extinction_coef 0.009(2)
_refine_ls_extinction_expression Fc^*^=kFc[1+0.001xFc^2^\l^3^/sin(2\q)]^-1/4^
_refine_ls_extinction_method SHELXL
_refine_ls_goodness_of_fit_ref 1.037
_refine_ls_hydrogen_treatment constr
_refine_ls_matrix_type full
_refine_ls_number_parameters 182
_refine_ls_number_reflns 2433
_refine_ls_number_restraints 0
_refine_ls_restrained_S_all 1.037
_refine_ls_R_factor_all 0.0520
_refine_ls_R_factor_gt 0.0406
_refine_ls_shift/su_max 0.001
_refine_ls_shift/su_mean 0.000
_refine_ls_structure_factor_coef Fsqd
_refine_ls_weighting_details 'calc w=1/[\s^2^(Fo^2^)+(0.0678P)^2^+0.1649P] where P=(Fo^2^+2Fc^2^)/3'
_refine_ls_weighting_scheme calc
_refine_ls_wR_factor_gt 0.1076
_refine_ls_wR_factor_ref 0.1121
_reflns_number_gt 1977
_reflns_number_total 2433
_reflns_threshold_expression I>2\s(I)
_cod_data_source_file at2310.cif
_cod_data_source_block I
_cod_original_sg_symbol_H-M 'P 21/n'
_cod_database_code 2214021
_cod_database_fobs_code 2214021

loop_
_symmetry_equiv_pos_as_xyz
'x, y, z'
'-x+1/2, y+1/2, -z+1/2'
'-x, -y, -z'
'x-1/2, -y-1/2, z-1/2'

loop_
_atom_site_type_symbol
_atom_site_label
_atom_site_fract_x
_atom_site_fract_y
_atom_site_fract_z
_atom_site_U_iso_or_equiv
_atom_site_adp_type
_atom_site_calc_flag
_atom_site_refinement_flags
_atom_site_occupancy
Cl Cl1 0.20045(8) 0.15573(4) 0.60287(3) 0.03658(19) Uani d . 1
N N1 0.5177(2) 0.91050(12) 0.71148(11) 0.0321(4) Uani d . 1
O O1 0.3613(3) 0.52709(11) 0.68321(10) 0.0594(6) Uani d . 1
O O2 0.5581(2) 1.00014(10) 0.68882(11) 0.0470(4) Uani d . 1
O O3 0.5469(2) 0.87440(12) 0.79277(9) 0.0418(4) Uani d . 1
C C1 0.3232(3) 0.55836(14) 0.60200(13) 0.0303(5) Uani d . 1
C C2 0.2583(3) 0.48688(15) 0.52359(13) 0.0314(5) Uani d . 1
H H2 0.2269 0.5149 0.4616 0.038 Uiso calc R 1
C C3 0.2423(3) 0.38477(14) 0.53709(12) 0.0275(4) Uani d . 1
H H3 0.2738 0.3591 0.5999 0.033 Uiso calc R 1
C C11 0.3414(3) 0.67301(13) 0.58022(12) 0.0245(4) Uani d . 1
C C12 0.4164(3) 0.73743(14) 0.65350(12) 0.0253(4) Uani d . 1
H H12 0.4546 0.7093 0.7146 0.030 Uiso calc R 1
C C13 0.4339(3) 0.84219(13) 0.63547(12) 0.0247(4) Uani d . 1
C C14 0.3776(3) 0.88744(15) 0.54758(13) 0.0288(4) Uani d . 1
H H14 0.3895 0.9603 0.5377 0.035 Uiso calc R 1
C C15 0.3042(3) 0.82363(15) 0.47535(13) 0.0299(4) Uani d . 1
H H15 0.2652 0.8526 0.4147 0.036 Uiso calc R 1
C C16 0.2868(3) 0.71654(14) 0.49089(12) 0.0276(4) Uani d . 1
H H16 0.2377 0.6730 0.4404 0.033 Uiso calc R 1
C C21 0.1804(3) 0.30800(14) 0.46390(12) 0.0244(4) Uani d . 1
C C22 0.1591(3) 0.20200(14) 0.48547(12) 0.0261(4) Uani d . 1
C C23 0.0989(3) 0.12985(15) 0.41637(14) 0.0326(5) Uani d . 1
H H23 0.0856 0.0587 0.4333 0.039 Uiso calc R 1
C C24 0.0579(3) 0.16236(16) 0.32188(14) 0.0356(5) Uani d . 1
H H24 0.0165 0.1134 0.2741 0.043 Uiso calc R 1
C C25 0.0778(3) 0.26644(16) 0.29803(14) 0.0349(5) Uani d . 1
H H25 0.0495 0.2890 0.2339 0.042 Uiso calc R 1
C C26 0.1392(3) 0.33786(14) 0.36791(13) 0.0305(4) Uani d . 1
H H26 0.1537 0.4088 0.3503 0.037 Uiso calc R 1

loop_
_atom_site_aniso_label
_atom_site_aniso_U_11
_atom_site_aniso_U_22
_atom_site_aniso_U_33
_atom_site_aniso_U_12
_atom_site_aniso_U_13
_atom_site_aniso_U_23
Cl1 0.0563(4) 0.0228(3) 0.0303(3) 0.0022(2) 0.0010(2) 0.00355(17)
N1 0.0376(11) 0.0251(8) 0.0332(9) -0.0014(8) -0.0014(7) -0.0066(7)
O1 0.1133(16) 0.0240(8) 0.0363(8) -0.0050(9) -0.0284(9) 0.0049(6)
O2 0.0688(12) 0.0213(8) 0.0491(9) -0.0094(8) -0.0087(8) -0.0055(6)
O3 0.0591(11) 0.0380(8) 0.0269(7) -0.0061(8) -0.0064(6) -0.0040(6)
C1 0.0378(12) 0.0213(9) 0.0306(10) -0.0005(8) -0.0053(8) 0.0002(7)
C2 0.0416(13) 0.0222(9) 0.0297(10) -0.0025(9) -0.0034(8) 0.0006(7)
C3 0.0321(11) 0.0231(9) 0.0266(9) 0.0005(8) -0.0026(7) 0.0004(7)
C11 0.0257(10) 0.0211(9) 0.0263(9) -0.0003(8) -0.0003(7) -0.0018(7)
C12 0.0279(10) 0.0243(9) 0.0236(9) 0.0016(8) 0.0002(7) -0.0001(7)
C13 0.0269(10) 0.0226(9) 0.0245(9) -0.0018(8) 0.0018(7) -0.0043(7)
C14 0.0331(11) 0.0217(9) 0.0317(9) -0.0003(8) 0.0033(8) 0.0018(7)
C15 0.0359(11) 0.0275(10) 0.0257(9) 0.0011(8) -0.0032(8) 0.0030(7)
C16 0.0320(11) 0.0249(10) 0.0251(9) -0.0008(8) -0.0029(8) -0.0032(7)
C21 0.0230(10) 0.0229(9) 0.0270(9) -0.0008(7) 0.0006(7) -0.0007(7)
C22 0.0268(10) 0.0240(9) 0.0274(9) 0.0008(8) 0.0021(7) -0.0011(7)
C23 0.0356(12) 0.0235(9) 0.0392(11) -0.0049(9) 0.0058(8) -0.0041(8)
C24 0.0348(12) 0.0356(11) 0.0359(11) -0.0054(9) -0.0023(8) -0.0119(8)
C25 0.0397(12) 0.0368(11) 0.0273(9) -0.0003(10) -0.0048(8) -0.0008(8)
C26 0.0348(11) 0.0256(9) 0.0306(10) -0.0019(9) -0.0012(8) 0.0004(7)

loop_
_atom_type_symbol
_atom_type_description
_atom_type_scat_dispersion_real
_atom_type_scat_dispersion_imag
_atom_type_scat_source
C C 0.0033 0.0016 'International Tables Vol C Tables 4.2.6.8 and 6.1.1.4'
H H 0.0000 0.0000 'International Tables Vol C Tables 4.2.6.8 and 6.1.1.4'
Cl Cl 0.1484 0.1585 'International Tables Vol C Tables 4.2.6.8 and 6.1.1.4'
N N 0.0061 0.0033 'International Tables Vol C Tables 4.2.6.8 and 6.1.1.4'
O O 0.0106 0.0060 'International Tables Vol C Tables 4.2.6.8 and 6.1.1.4'

loop_
_geom_angle_atom_site_label_1
_geom_angle_atom_site_label_2
_geom_angle_atom_site_label_3
_geom_angle
O3 N1 O2 123.84(16)
O3 N1 C13 118.42(15)
O2 N1 C13 117.71(15)
O1 C1 C2 121.70(17)
O1 C1 C11 119.39(16)
C2 C1 C11 118.90(15)
C3 C2 C1 122.19(17)
C3 C2 H2 118.9
C1 C2 H2 118.9
C2 C3 C21 126.06(17)
C2 C3 H3 117.0
C21 C3 H3 117.0
C12 C11 C16 119.34(16)
C12 C11 C1 117.70(15)
C16 C11 C1 122.96(15)
C13 C12 C11 118.77(16)
C13 C12 H12 120.6
C11 C12 H12 120.6
C12 C13 C14 122.83(16)
C12 C13 N1 119.22(16)
C14 C13 N1 117.94(15)
C15 C14 C13 118.25(17)
C15 C14 H14 120.9
C13 C14 H14 120.9
C14 C15 C16 120.36(16)
C14 C15 H15 119.8
C16 C15 H15 119.8
C15 C16 C11 120.44(16)
C15 C16 H16 119.8
C11 C16 H16 119.8
C22 C21 C26 116.61(16)
C22 C21 C3 122.33(16)
C26 C21 C3 121.06(17)
C23 C22 C21 122.20(17)
C23 C22 Cl1 116.80(14)
C21 C22 Cl1 120.96(13)
C22 C23 C24 119.66(18)
C22 C23 H23 120.2
C24 C23 H23 120.2
C25 C24 C23 119.66(17)
C25 C24 H24 120.2
C23 C24 H24 120.2
C24 C25 C26 120.08(18)
C24 C25 H25 120.0
C26 C25 H25 120.0
C25 C26 C21 121.78(18)
C25 C26 H26 119.1
C21 C26 H26 119.1

loop_
_geom_bond_atom_site_label_1
_geom_bond_atom_site_label_2
_geom_bond_distance
Cl1 C22 1.7486(18)
N1 O3 1.230(2)
N1 O2 1.234(2)
N1 C13 1.478(2)
O1 C1 1.216(2)
C1 C2 1.481(2)
C1 C11 1.510(2)
C2 C3 1.330(3)
C2 H2 0.9500
C3 C21 1.468(2)
C3 H3 0.9500
C11 C12 1.399(2)
C11 C16 1.399(2)
C12 C13 1.375(3)
C12 H12 0.9500
C13 C14 1.394(2)
C14 C15 1.380(3)
C14 H14 0.9500
C15 C16 1.398(3)
C15 H15 0.9500
C16 H16 0.9500
C21 C22 1.404(3)
C21 C26 1.406(2)
C22 C23 1.387(3)
C23 C24 1.395(3)
C23 H23 0.9500
C24 C25 1.386(3)
C24 H24 0.9500
C25 C26 1.391(3)
C25 H25 0.9500
C26 H26 0.9500

loop_
_geom_torsion_atom_site_label_1
_geom_torsion_atom_site_label_2
_geom_torsion_atom_site_label_3
_geom_torsion_atom_site_label_4
_geom_torsion
O1 C1 C2 C3 -1.7(3)
C11 C1 C2 C3 178.7(2)
C1 C2 C3 C21 -179.60(19)
O1 C1 C11 C12 5.3(3)
C2 C1 C11 C12 -175.09(18)
O1 C1 C11 C16 -174.8(2)
C2 C1 C11 C16 4.9(3)
C16 C11 C12 C13 0.2(3)
C1 C11 C12 C13 -179.82(18)
C11 C12 C13 C14 0.9(3)
C11 C12 C13 N1 -178.30(17)
O3 N1 C13 C12 -9.7(3)
O2 N1 C13 C12 168.70(19)
O3 N1 C13 C14 171.00(18)
O2 N1 C13 C14 -10.5(3)
C12 C13 C14 C15 -1.1(3)
N1 C13 C14 C15 178.10(17)
C13 C14 C15 C16 0.2(3)
C14 C15 C16 C11 0.9(3)
C12 C11 C16 C15 -1.1(3)
C1 C11 C16 C15 178.94(19)
C2 C3 C21 C22 -176.8(2)
C2 C3 C21 C26 3.1(3)
C26 C21 C22 C23 -0.6(3)
C3 C21 C22 C23 179.33(18)
C26 C21 C22 Cl1 -178.37(14)
C3 C21 C22 Cl1 1.6(3)
C21 C22 C23 C24 0.1(3)
Cl1 C22 C23 C24 178.00(16)
C22 C23 C24 C25 0.0(3)
C23 C24 C25 C26 0.3(3)
C24 C25 C26 C21 -0.8(3)
C22 C21 C26 C25 0.9(3)
C3 C21 C26 C25 -179.01(19)
